data_1545962
loop_
_publ_author_name
'Ozaki, Kyohei'
'Matsuoka, Wataru'
'Ito, Hideto'
'Itami, Kenichiro'

_publ_section_title
;
 Annulative \p-Extension (APEX) of Heteroarenes with Dibenzosiloles and
 Dibenzogermoles by Palladium/o-Chloranil Catalysis.
;
_journal_issue 7
_journal_name_full 'Organic letters'
_journal_page_first 1930
_journal_page_last 1933
_journal_paper_doi 10.1021/acs.orglett.7b00684
_journal_volume 19
_journal_year 2017
_chemical_formula_sum 'C20 H11 Br S'
_chemical_formula_weight 363.26
_space_group_crystal_system monoclinic
_space_group_IT_number 14
_space_group_name_Hall '-P 2yn'
_space_group_name_H-M_alt 'P 1 21/n 1'
_symmetry_space_group_name_Hall '-P 2yn'
_symmetry_space_group_name_H-M 'P 1 21/n 1'
_atom_sites_solution_hydrogens geom
_audit_creation_method SHELXL-2014/7
_cell_angle_alpha 90
_cell_angle_beta 97.590(3)
_cell_angle_gamma 90
_cell_formula_units_Z 4
_cell_length_a 5.1414(5)
_cell_length_b 15.2261(18)
_cell_length_c 18.358(2)
_cell_measurement_reflns_used 3911
_cell_measurement_temperature 123(2)
_cell_measurement_theta_max 25.4
_cell_measurement_theta_min 3.4
_cell_volume 1424.5(3)
_computing_cell_refinement
;
Rigaku CrystalClear-SM Expert 2.1 b29
;
_computing_data_collection
;
Rigaku CrystalClear-SM Expert 2.1 b29
;
_computing_data_reduction
;
Rigaku CrystalClear-SM Expert 2.1 b29
;
_computing_molecular_graphics 'Yadokari-XG 2009 (Wakita Nemoto et al., 2009)'
_computing_publication_material 'Yadokari-XG 2009 (Wakita,Nemoto et al., 2009)'
_computing_structure_refinement 'SHELXL-2014/7 (Sheldrick, 2014)'
_computing_structure_solution SIR-97
_diffrn_ambient_temperature 123(2)
_diffrn_detector_area_resol_mean 5.8140
_diffrn_measured_fraction_theta_full 0.988
_diffrn_measured_fraction_theta_max 0.988
_diffrn_measurement_device_type
;
Rigaku CrystalClear-SM Expert 2.1 b29
;
_diffrn_measurement_method 'profile data from \w-scans'
_diffrn_radiation_monochromator Confocal
_diffrn_radiation_type MoK\a
_diffrn_radiation_wavelength 0.71075
_diffrn_reflns_av_R_equivalents 0.0213
_diffrn_reflns_av_unetI/netI 0.0173
_diffrn_reflns_Laue_measured_fraction_full 0.988
_diffrn_reflns_Laue_measured_fraction_max 0.988
_diffrn_reflns_limit_h_max 4
_diffrn_reflns_limit_h_min -6
_diffrn_reflns_limit_k_max 18
_diffrn_reflns_limit_k_min -18
_diffrn_reflns_limit_l_max 21
_diffrn_reflns_limit_l_min -19
_diffrn_reflns_number 10270
_diffrn_reflns_point_group_measured_fraction_full 0.988
_diffrn_reflns_point_group_measured_fraction_max 0.988
_diffrn_reflns_theta_full 25.000
_diffrn_reflns_theta_max 25.000
_diffrn_reflns_theta_min 3.489
_diffrn_source 'Rotating Anode'
_exptl_absorpt_coefficient_mu 3.024
_exptl_absorpt_correction_T_max 1.000
_exptl_absorpt_correction_T_min 0.800
_exptl_absorpt_correction_type multi-scan
_exptl_absorpt_process_details 'Jacobson, R. (1998) Private communication'
_exptl_crystal_colour Colorless
_exptl_crystal_density_diffrn 1.694
_exptl_crystal_description Block
_exptl_crystal_F_000 728
_exptl_crystal_size_max 0.250
_exptl_crystal_size_mid 0.100
_exptl_crystal_size_min 0.050
_refine_diff_density_max 0.362
_refine_diff_density_min -0.280
_refine_diff_density_rms 0.054
_refine_ls_extinction_method none
_refine_ls_goodness_of_fit_ref 1.037
_refine_ls_matrix_type full
_refine_ls_number_parameters 199
_refine_ls_number_reflns 2479
_refine_ls_number_restraints 0
_refine_ls_restrained_S_all 1.037
_refine_ls_R_factor_all 0.0271
_refine_ls_R_factor_gt 0.0212
_refine_ls_shift/su_max 0.001
_refine_ls_shift/su_mean 0.000
_refine_ls_structure_factor_coef Fsqd
_refine_ls_weighting_details 'w=1/[\s^2^(Fo^2^)+(0.0335P)^2^+0.6326P] where P=(Fo^2^+2Fc^2^)/3'
_refine_ls_weighting_scheme calc
_refine_ls_wR_factor_gt 0.0544
_refine_ls_wR_factor_ref 0.0569
_reflns_Friedel_coverage 0.000
_reflns_number_gt 2199
_reflns_number_total 2479
_reflns_threshold_expression 'I > 2\s(I)'
_cod_data_source_file ol7b00684_si_002.cif
_cod_data_source_block 3da
_cod_depositor_comments
;
The following automatic conversions were performed:

'_exptl_absorpt_correction_type' value 'Multi-scan' changed to
'multi-scan' according to
/home/data/users/saulius/crontab/automatic-downloads/current/ACS/lib/dictionaries/cif_core.dic
dictionary named 'cif_core.dic' version 2.4.2 from 2011-04-26.

Automatic conversion script
Id: cif_fix_values 4973 2017-02-22 13:04:09Z antanas 
;
_cod_database_code 1545962
_shelx_shelxl_version_number 2014/7
_shelx_space_group_comment
;
The symmetry employed for this shelxl refinement is uniquely defined
by the following loop, which should always be used as a source of
symmetry information in preference to the above space-group names.
They are only intended as comments.
;
_shelx_estimated_absorpt_t_min 0.519
_shelx_estimated_absorpt_t_max 0.864

loop_
_space_group_symop_operation_xyz
'x, y, z'
'-x+1/2, y+1/2, -z+1/2'
'-x, -y, -z'
'x-1/2, -y-1/2, z-1/2'

loop_
_atom_site_label
_atom_site_type_symbol
_atom_site_fract_x
_atom_site_fract_y
_atom_site_fract_z
_atom_site_U_iso_or_equiv
_atom_site_adp_type
_atom_site_occupancy
_atom_site_site_symmetry_order
_atom_site_calc_flag
_atom_site_refinement_flags_posn
_atom_site_refinement_flags_adp
S1 S -0.10980(9) -0.03738(3) 0.86921(3) 0.01721(12) Uani 1 1 d . .
C1 C -0.2892(4) -0.06488(12) 0.78544(10) 0.0162(4) Uani 1 1 d . .
C2 C -0.4987(4) -0.12408(12) 0.77677(11) 0.0185(4) Uani 1 1 d . .
H1 H -0.5521 -0.1530 0.8182 0.022 Uiso 1 1 calc R U
C3 C -0.6263(4) -0.13994(12) 0.70738(11) 0.0194(4) Uani 1 1 d . .
H2 H -0.7699 -0.1797 0.7001 0.023 Uiso 1 1 calc R U
C4 C -0.5412(4) -0.09665(13) 0.64812(11) 0.0194(4) Uani 1 1 d . .
C5 C -0.3341(4) -0.03817(12) 0.65542(11) 0.0180(4) Uani 1 1 d . .
H3 H -0.2811 -0.0106 0.6134 0.022 Uiso 1 1 calc R U
C6 C -0.2026(3) -0.01998(12) 0.72584(10) 0.0145(4) Uani 1 1 d . .
C7 C 0.0146(3) 0.03959(11) 0.75083(10) 0.0135(4) Uani 1 1 d . .
C8 C 0.1643(3) 0.09756(12) 0.70919(10) 0.0144(4) Uani 1 1 d . .
C9 C 0.1137(4) 0.10648(14) 0.63211(11) 0.0213(4) Uani 1 1 d . .
H4 H -0.0286 0.0750 0.6060 0.026 Uiso 1 1 calc R U
C10 C 0.2639(4) 0.15930(14) 0.59368(11) 0.0242(5) Uani 1 1 d . .
H5 H 0.2249 0.1636 0.5418 0.029 Uiso 1 1 calc R U
C11 C 0.4725(4) 0.20643(13) 0.63041(11) 0.0225(4) Uani 1 1 d . .
H6 H 0.5768 0.2429 0.6039 0.027 Uiso 1 1 calc R U
C12 C 0.5265(4) 0.19986(12) 0.70541(11) 0.0193(4) Uani 1 1 d . .
H7 H 0.6690 0.2325 0.7302 0.023 Uiso 1 1 calc R U
C13 C 0.3773(3) 0.14629(12) 0.74689(10) 0.0144(4) Uani 1 1 d . .
C14 C 0.4386(4) 0.14119(12) 0.82673(10) 0.0151(4) Uani 1 1 d . .
C15 C 0.6488(4) 0.18764(13) 0.86687(11) 0.0197(4) Uani 1 1 d . .
H8 H 0.7575 0.2235 0.8412 0.024 Uiso 1 1 calc R U
C16 C 0.6994(4) 0.18214(14) 0.94180(11) 0.0224(4) Uani 1 1 d . .
H9 H 0.8433 0.2135 0.9673 0.027 Uiso 1 1 calc R U
C17 C 0.5409(4) 0.13068(13) 0.98116(11) 0.0233(5) Uani 1 1 d . .
H10 H 0.5744 0.1280 1.0333 0.028 Uiso 1 1 calc R U
C18 C 0.3364(4) 0.08406(13) 0.94385(10) 0.0195(4) Uani 1 1 d . .
H11 H 0.2288 0.0491 0.9706 0.023 Uiso 1 1 calc R U
C19 C 0.2837(4) 0.08729(12) 0.86673(10) 0.0159(4) Uani 1 1 d . .
C20 C 0.0784(3) 0.03664(11) 0.82626(10) 0.0141(4) Uani 1 1 d . .
Br1 Br -0.71989(4) -0.11879(2) 0.55236(2) 0.03039(9) Uani 1 1 d . .

loop_
_atom_site_aniso_label
_atom_site_aniso_U_11
_atom_site_aniso_U_22
_atom_site_aniso_U_33
_atom_site_aniso_U_23
_atom_site_aniso_U_13
_atom_site_aniso_U_12
S1 0.0182(2) 0.0196(2) 0.0141(2) 0.00290(18) 0.00309(19) -0.00028(18)
C1 0.0168(9) 0.0154(9) 0.0168(10) 0.0000(7) 0.0033(8) 0.0040(7)
C2 0.0182(10) 0.0150(9) 0.0234(11) 0.0035(8) 0.0068(8) 0.0019(8)
C3 0.0153(9) 0.0146(9) 0.0286(11) -0.0022(8) 0.0044(8) -0.0017(7)
C4 0.0186(10) 0.0201(10) 0.0188(10) -0.0042(8) 0.0006(8) 0.0008(8)
C5 0.0176(10) 0.0200(10) 0.0167(10) -0.0008(8) 0.0035(8) -0.0009(8)
C6 0.0132(9) 0.0127(9) 0.0180(10) -0.0001(7) 0.0042(8) 0.0035(7)
C7 0.0125(9) 0.0132(9) 0.0148(10) -0.0004(7) 0.0018(7) 0.0033(7)
C8 0.0127(9) 0.0155(9) 0.0151(10) 0.0009(7) 0.0015(7) 0.0035(7)
C9 0.0174(10) 0.0278(11) 0.0178(11) 0.0034(8) -0.0013(8) -0.0067(8)
C10 0.0248(11) 0.0319(12) 0.0155(11) 0.0065(9) 0.0004(8) -0.0032(9)
C11 0.0187(10) 0.0236(11) 0.0263(11) 0.0055(8) 0.0066(9) -0.0043(8)
C12 0.0164(9) 0.0179(9) 0.0235(11) 0.0000(8) 0.0023(8) -0.0016(8)
C13 0.0129(9) 0.0130(9) 0.0175(10) -0.0018(7) 0.0023(8) 0.0030(7)
C14 0.0139(9) 0.0131(9) 0.0180(10) -0.0022(7) 0.0011(8) 0.0041(7)
C15 0.0177(9) 0.0171(10) 0.0244(11) -0.0036(8) 0.0028(8) 0.0026(8)
C16 0.0192(10) 0.0226(10) 0.0237(11) -0.0095(9) -0.0039(8) 0.0037(8)
C17 0.0256(11) 0.0271(11) 0.0160(10) -0.0053(8) -0.0013(9) 0.0065(9)
C18 0.0201(10) 0.0222(10) 0.0165(10) -0.0007(8) 0.0031(8) 0.0032(8)
C19 0.0147(9) 0.0154(9) 0.0175(10) -0.0018(8) 0.0012(8) 0.0063(8)
C20 0.0131(9) 0.0139(9) 0.0162(10) 0.0003(7) 0.0048(7) 0.0035(7)
Br1 0.03017(14) 0.03745(14) 0.02204(13) -0.00736(9) -0.00218(9) -0.01300(9)

loop_
_atom_type_symbol
_atom_type_description
_atom_type_scat_dispersion_real
_atom_type_scat_dispersion_imag
_atom_type_scat_source
C C 0.0033 0.0016 'International Tables Vol C Tables 4.2.6.8 and 6.1.1.4'
H H 0.0000 0.0000 'International Tables Vol C Tables 4.2.6.8 and 6.1.1.4'
S S 0.1246 0.1234 'International Tables Vol C Tables 4.2.6.8 and 6.1.1.4'
Br Br -0.2901 2.4595 'International Tables Vol C Tables 4.2.6.8 and 6.1.1.4'

loop_
_geom_angle_atom_site_label_1
_geom_angle_atom_site_label_2
_geom_angle_atom_site_label_3
_geom_angle
C1 S1 C20 90.98(9)
C2 C1 C6 122.80(17)
C2 C1 S1 124.59(15)
C6 C1 S1 112.61(14)
C3 C2 C1 119.02(18)
C3 C2 H1 120.5
C1 C2 H1 120.5
C2 C3 C4 118.70(18)
C2 C3 H2 120.7
C4 C3 H2 120.7
C5 C4 C3 123.22(18)
C5 C4 Br1 118.42(15)
C3 C4 Br1 118.36(14)
C4 C5 C6 119.18(18)
C4 C5 H3 120.4
C6 C5 H3 120.4
C5 C6 C1 117.07(17)
C5 C6 C7 131.65(17)
C1 C6 C7 111.28(16)
C20 C7 C8 118.38(16)
C20 C7 C6 111.36(16)
C8 C7 C6 130.27(17)
C9 C8 C13 117.73(17)
C9 C8 C7 123.08(17)
C13 C8 C7 119.17(16)
C10 C9 C8 122.01(19)
C10 C9 H4 119.0
C8 C9 H4 119.0
C9 C10 C11 120.25(19)
C9 C10 H5 119.9
C11 C10 H5 119.9
C12 C11 C10 119.38(18)
C12 C11 H6 120.3
C10 C11 H6 120.3
C11 C12 C13 122.12(18)
C11 C12 H7 118.9
C13 C12 H7 118.9
C12 C13 C8 118.51(17)
C12 C13 C14 120.80(17)
C8 C13 C14 120.69(17)
C15 C14 C19 117.61(18)
C15 C14 C13 123.04(18)
C19 C14 C13 119.35(17)
C16 C15 C14 121.58(19)
C16 C15 H8 119.2
C14 C15 H8 119.2
C15 C16 C17 120.50(19)
C15 C16 H9 119.8
C17 C16 H9 119.8
C18 C17 C16 119.44(19)
C18 C17 H10 120.3
C16 C17 H10 120.3
C17 C18 C19 121.11(19)
C17 C18 H11 119.4
C19 C18 H11 119.4
C18 C19 C14 119.72(18)
C18 C19 C20 122.26(18)
C14 C19 C20 118.01(17)
C7 C20 C19 124.29(17)
C7 C20 S1 113.75(14)
C19 C20 S1 121.94(14)

loop_
_geom_bond_atom_site_label_1
_geom_bond_atom_site_label_2
_geom_bond_distance
S1 C1 1.7369(19)
S1 C20 1.7406(18)
C1 C2 1.397(3)
C1 C6 1.411(3)
C2 C3 1.375(3)
C2 H1 0.9500
C3 C4 1.391(3)
C3 H2 0.9500
C4 C5 1.381(3)
C4 Br1 1.9030(19)
C5 C6 1.405(3)
C5 H3 0.9500
C6 C7 1.465(3)
C7 C20 1.381(3)
C7 C8 1.453(3)
C8 C9 1.411(3)
C8 C13 1.424(3)
C9 C10 1.373(3)
C9 H4 0.9500
C10 C11 1.389(3)
C10 H5 0.9500
C11 C12 1.372(3)
C11 H6 0.9500
C12 C13 1.410(3)
C12 H7 0.9500
C13 C14 1.460(3)
C14 C15 1.415(3)
C14 C19 1.415(3)
C15 C16 1.368(3)
C15 H8 0.9500
C16 C17 1.398(3)
C16 H9 0.9500
C17 C18 1.374(3)
C17 H10 0.9500
C18 C19 1.407(3)
C18 H11 0.9500
C19 C20 1.433(3)

loop_
_geom_torsion_atom_site_label_1
_geom_torsion_atom_site_label_2
_geom_torsion_atom_site_label_3
_geom_torsion_atom_site_label_4
_geom_torsion
C20 S1 C1 C2 -177.98(17)
C20 S1 C1 C6 1.43(14)
C6 C1 C2 C3 0.3(3)
S1 C1 C2 C3 179.60(14)
C1 C2 C3 C4 0.3(3)
C2 C3 C4 C5 -0.1(3)
C2 C3 C4 Br1 -179.81(14)
C3 C4 C5 C6 -0.7(3)
Br1 C4 C5 C6 178.99(14)
C4 C5 C6 C1 1.2(3)
C4 C5 C6 C7 -178.06(18)
C2 C1 C6 C5 -1.0(3)
S1 C1 C6 C5 179.54(13)
C2 C1 C6 C7 178.40(16)
S1 C1 C6 C7 -1.01(19)
C5 C6 C7 C20 179.21(18)
C1 C6 C7 C20 -0.1(2)
C5 C6 C7 C8 -1.2(3)
C1 C6 C7 C8 179.44(17)
C20 C7 C8 C9 -179.19(18)
C6 C7 C8 C9 1.3(3)
C20 C7 C8 C13 2.6(2)
C6 C7 C8 C13 -176.96(17)
C13 C8 C9 C10 0.6(3)
C7 C8 C9 C10 -177.61(19)
C8 C9 C10 C11 -0.3(3)
C9 C10 C11 C12 -0.2(3)
C10 C11 C12 C13 0.2(3)
C11 C12 C13 C8 0.1(3)
C11 C12 C13 C14 -179.56(18)
C9 C8 C13 C12 -0.6(3)
C7 C8 C13 C12 177.78(16)
C9 C8 C13 C14 179.13(17)
C7 C8 C13 C14 -2.5(3)
C12 C13 C14 C15 -0.8(3)
C8 C13 C14 C15 179.52(17)
C12 C13 C14 C19 179.54(17)
C8 C13 C14 C19 -0.1(3)
C19 C14 C15 C16 -1.0(3)
C13 C14 C15 C16 179.31(17)
C14 C15 C16 C17 -0.8(3)
C15 C16 C17 C18 1.3(3)
C16 C17 C18 C19 0.0(3)
C17 C18 C19 C14 -1.8(3)
C17 C18 C19 C20 177.45(17)
C15 C14 C19 C18 2.3(3)
C13 C14 C19 C18 -178.07(17)
C15 C14 C19 C20 -176.99(16)
C13 C14 C19 C20 2.7(2)
C8 C7 C20 C19 0.0(3)
C6 C7 C20 C19 179.67(16)
C8 C7 C20 S1 -178.41(13)
C6 C7 C20 S1 1.22(19)
C18 C19 C20 C7 178.06(17)
C14 C19 C20 C7 -2.7(3)
C18 C19 C20 S1 -3.6(2)
C14 C19 C20 S1 175.62(13)
C1 S1 C20 C7 -1.53(14)
C1 S1 C20 C19 179.97(15)
